data_7222670
loop_
_publ_author_name
'Joergens, S.'
Alili,L.
'Mewis, A.'

_publ_section_title
;
 Der PrPS4-Strukturtyp und eine "aufgefuellte" Variante: Die Verbindungen
 TbPS4 und LiEuPS4
;
_journal_name_full
;
Zeitschrift fuer Naturforschung, Teil B. Anorganische Chemie, Organische 
Chemie (42,1987-)
;
_journal_page_first 705
_journal_page_last 708
_journal_volume 60
_journal_year 2005
_chemical_formula_sum 'Eu Li P S4'
_space_group_IT_number 142
_symmetry_space_group_name_Hall '-I 4bd 2c'
_symmetry_space_group_name_H-M 'I 41/a c d :2'
_cell_angle_alpha 90
_cell_angle_beta 90
_cell_angle_gamma 90
_cell_formula_units_Z 16
_cell_length_a 11.498
_cell_length_b 11.498
_cell_length_c 19.882
_cell_volume 2628.480
_citation_journal_id_ASTM ZNBSEN
_cod_data_source_file Joergens_ZNBSEN_2005_1978.cif
_cod_data_source_block Eu1Li1P1S4
_cod_original_cell_volume 2628.48
_cod_original_formula_sum 'Eu1 Li1 P1 S4'
_cod_database_code 7222670

loop_
_symmetry_equiv_pos_as_xyz
x,y,z
-y+1/4,x+3/4,z+1/4
-x+1/2,-y,z+1/2
y+1/4,-x+1/4,z+3/4
x,-y,-z+1/2
y+1/4,x+3/4,-z+3/4
-x+1/2,y,-z
-y+1/4,-x+1/4,-z+1/4
-x,-y,-z
y-1/4,-x-3/4,-z-1/4
x-1/2,y,-z-1/2
-y-1/4,x-1/4,-z-3/4
-x,y,z-1/2
-y-1/4,-x-3/4,z-3/4
x-1/2,-y,z
y-1/4,x-1/4,z-1/4
x+1/2,y+1/2,z+1/2
-y+3/4,x+5/4,z+3/4
-x+1,-y+1/2,z+1
y+3/4,-x+3/4,z+5/4
x+1/2,-y+1/2,-z+1
y+3/4,x+5/4,-z+5/4
-x+1,y+1/2,-z+1/2
-y+3/4,-x+3/4,-z+3/4
-x+1/2,-y+1/2,-z+1/2
y+1/4,-x-1/4,-z+1/4
x,y+1/2,-z
-y+1/4,x+1/4,-z-1/4
-x+1/2,y+1/2,z
-y+1/4,-x-1/4,z-1/4
x,-y+1/2,z+1/2
y+1/4,x+1/4,z+1/4

loop_
_atom_site_label
_atom_site_type_symbol
_atom_site_fract_x
_atom_site_fract_y
_atom_site_fract_z
_atom_site_occupancy
_atom_site_U_iso_or_equiv
Eu2 Eu+2 0 0.25 0.375 1 0.0
S1 S-2 0.2474 0.31637 0.91563 1 0.0
Li1 Li+1 0.2832 0 0.25 1 0.0
S2 S-2 0.1024 0.11554 0.00246 1 0.0
Eu1 Eu+2 0 0.25 0.125 1 0.0
P1 P+5 0.03493 0 0.25 1 0.0
